data_1543844
loop_
_publ_author_name
'Cayuelas, Alberto'
'Ortiz, Ricardo'
'N\'ajera, Carmen'
'Sansano, Jos\'e M'
'Larra\~naga, Olatz'
'de C\'ozar, Abel'
'Coss\'io, Fernando P'

_publ_section_title
;
 Enantioselective Synthesis of Polysubstituted Spiro-nitroprolinates
 Mediated by a (R,R)-Me-DuPhos&#x00B7;AgF-Catalyzed 1,3-Dipolar
 Cycloaddition.
;
_journal_issue 12
_journal_name_full 'Organic letters'
_journal_page_first 2926
_journal_page_last 2929
_journal_paper_doi 10.1021/acs.orglett.6b01273
_journal_volume 18
_journal_year 2016
_chemical_absolute_configuration ad
_chemical_formula_moiety 'C19 H17 Br N2 O4'
_chemical_formula_sum 'C19 H17 Br N2 O4'
_chemical_formula_weight 417.26
_chemical_name_systematic
; 
 ? 
;
_space_group_IT_number 19
_symmetry_cell_setting orthorhombic
_symmetry_space_group_name_Hall 'P 2ac 2ab'
_symmetry_space_group_name_H-M 'P 21 21 21'
_atom_sites_solution_hydrogens mixed
_atom_sites_solution_primary direct
_atom_sites_solution_secondary difmap
_audit_creation_method SHELXL-97
_cell_angle_alpha 90.00
_cell_angle_beta 90.00
_cell_angle_gamma 90.00
_cell_formula_units_Z 4
_cell_length_a 7.3051(10)
_cell_length_b 11.6260(15)
_cell_length_c 20.629(3)
_cell_measurement_reflns_used 2219
_cell_measurement_temperature 295(1)
_cell_measurement_theta_max 19.5
_cell_measurement_theta_min 2.6
_cell_volume 1752.0(4)
_computing_cell_refinement 'Bruker SMART V5.625'
_computing_data_collection 'Bruker SMART V5.625'
_computing_data_reduction 'Bruker SAINT V6.28A'
_computing_molecular_graphics 'SHELXTL  Rel. 6.12/V (Siemens, 1996)'
_computing_publication_material 'SHELX-97 (Sheldrick, 1997)'
_computing_structure_refinement 'SHELXL-97 (Sheldrick, 1997)'
_computing_structure_solution 'SHELXS-97 (Sheldrick, 1997)'
_diffrn_ambient_temperature 295(1)
_diffrn_measured_fraction_theta_full 0.999
_diffrn_measured_fraction_theta_max 0.999
_diffrn_measurement_device_type 'CCD area detector'
_diffrn_measurement_method 'phi and omega scans'
_diffrn_radiation_monochromator graphite
_diffrn_radiation_source 'fine-focus sealed tube'
_diffrn_radiation_type MoK\a
_diffrn_radiation_wavelength 0.71073
_diffrn_reflns_av_R_equivalents 0.0507
_diffrn_reflns_av_sigmaI/netI 0.0470
_diffrn_reflns_limit_h_max 8
_diffrn_reflns_limit_h_min -8
_diffrn_reflns_limit_k_max 13
_diffrn_reflns_limit_k_min -13
_diffrn_reflns_limit_l_max 24
_diffrn_reflns_limit_l_min -24
_diffrn_reflns_number 14022
_diffrn_reflns_theta_full 25.06
_diffrn_reflns_theta_max 25.06
_diffrn_reflns_theta_min 1.97
_exptl_absorpt_coefficient_mu 2.374
_exptl_absorpt_correction_T_max 0.8076
_exptl_absorpt_correction_T_min 0.7127
_exptl_absorpt_correction_type multi-scan
_exptl_absorpt_process_details 'Bruker/Siemens SADABS V2.03'
_exptl_crystal_colour colorless
_exptl_crystal_density_diffrn 1.582
_exptl_crystal_density_method 'not measured'
_exptl_crystal_description block
_exptl_crystal_F_000 848
_exptl_crystal_size_max 0.20
_exptl_crystal_size_mid 0.13
_exptl_crystal_size_min 0.09
_refine_diff_density_max 0.263
_refine_diff_density_min -0.357
_refine_diff_density_rms 0.043
_refine_ls_abs_structure_details 'Flack H D (1983), Acta Cryst. A39, 876-881'
_refine_ls_abs_structure_Flack 0.007(9)
_refine_ls_extinction_method none
_refine_ls_goodness_of_fit_ref 0.940
_refine_ls_hydrogen_treatment mixed
_refine_ls_matrix_type full
_refine_ls_number_parameters 239
_refine_ls_number_reflns 3097
_refine_ls_number_restraints 0
_refine_ls_restrained_S_all 0.940
_refine_ls_R_factor_all 0.0471
_refine_ls_R_factor_gt 0.0307
_refine_ls_shift/su_max 0.003
_refine_ls_shift/su_mean 0.000
_refine_ls_structure_factor_coef Fsqd
_refine_ls_weighting_details 'calc w=1/[\s^2^(Fo^2^)+(0.0264P)^2^] where P=(Fo^2^+2Fc^2^)/3'
_refine_ls_weighting_scheme calc
_refine_ls_wR_factor_gt 0.0593
_refine_ls_wR_factor_ref 0.0633
_reflns_number_gt 2356
_reflns_number_total 3097
_reflns_threshold_expression I>2\s(I)
_cod_data_source_file ol6b01273_si_002.cif
_cod_data_source_block x
_cod_original_sg_symbol_H-M 'P 212121'
_cod_database_code 1543844

loop_
_symmetry_equiv_pos_as_xyz
'x, y, z'
'-x+1/2, -y, z+1/2'
'-x, y+1/2, -z+1/2'
'x+1/2, -y+1/2, -z'

loop_
_atom_site_label
_atom_site_type_symbol
_atom_site_fract_x
_atom_site_fract_y
_atom_site_fract_z
_atom_site_U_iso_or_equiv
_atom_site_adp_type
_atom_site_occupancy
_atom_site_symmetry_multiplicity
_atom_site_calc_flag
_atom_site_refinement_flags
N1 N 0.5054(4) 0.6750(2) 0.78967(12) 0.0332(6) Uani 1 1 d .
H1N H 0.610(5) 0.689(3) 0.8101(15) 0.050 Uiso 1 1 d .
C1 C 0.5292(4) 0.7165(2) 0.72362(13) 0.0297(7) Uani 1 1 d .
C2 C 0.6482(5) 0.6339(3) 0.68543(14) 0.0358(8) Uani 1 1 d .
O1 O 0.6480(4) 0.53114(19) 0.68707(11) 0.0528(7) Uani 1 1 d .
O2 O 0.7658(3) 0.69159(17) 0.64694(10) 0.0501(6) Uani 1 1 d .
C3 C 0.7346(5) 0.8143(2) 0.65258(15) 0.0461(9) Uani 1 1 d .
H3A H 0.6633 0.8422 0.6162 0.055 Uiso 1 1 calc R
H3B H 0.8499 0.8555 0.6538 0.055 Uiso 1 1 calc R
C4 C 0.6304(4) 0.8307(2) 0.71550(14) 0.0358(8) Uani 1 1 d .
H4A H 0.5452 0.8945 0.7123 0.043 Uiso 1 1 calc R
H4B H 0.7134 0.8444 0.7514 0.043 Uiso 1 1 calc R
C5 C 0.3263(4) 0.7139(2) 0.69868(12) 0.0329(7) Uani 1 1 d .
H5 H 0.2998 0.6344 0.6860 0.040 Uiso 1 1 calc R
C6 C 0.2853(4) 0.7890(2) 0.64047(13) 0.0363(7) Uani 1 1 d .
C7 C 0.2299(4) 0.9020(3) 0.64505(14) 0.0434(8) Uani 1 1 d .
H7 H 0.2166 0.9352 0.6858 0.052 Uiso 1 1 calc R
C8 C 0.1934(5) 0.9674(3) 0.59004(18) 0.0580(9) Uani 1 1 d .
H8 H 0.1535 1.0430 0.5940 0.070 Uiso 1 1 calc R
C9 C 0.2167(6) 0.9192(4) 0.52980(17) 0.0720(12) Uani 1 1 d .
H9 H 0.1926 0.9622 0.4928 0.086 Uiso 1 1 calc R
C10 C 0.2759(7) 0.8072(4) 0.52419(17) 0.0795(15) Uani 1 1 d .
H10 H 0.2943 0.7751 0.4834 0.095 Uiso 1 1 calc R
C11 C 0.3076(6) 0.7429(3) 0.57902(14) 0.0599(10) Uani 1 1 d .
H11 H 0.3449 0.6668 0.5748 0.072 Uiso 1 1 calc R
C12 C 0.2143(5) 0.7386(2) 0.75997(13) 0.0367(7) Uani 1 1 d .
H12 H 0.1527 0.8132 0.7559 0.044 Uiso 1 1 calc R
N2 N 0.0743(4) 0.6452(3) 0.77254(13) 0.0453(7) Uani 1 1 d .
O3 O -0.0670(4) 0.6764(3) 0.79884(13) 0.0689(8) Uani 1 1 d .
O4 O 0.1100(4) 0.5457(2) 0.75957(14) 0.0676(8) Uani 1 1 d .
C13 C 0.3535(4) 0.7429(3) 0.81610(13) 0.0357(8) Uani 1 1 d .
H13 H 0.3956 0.8225 0.8204 0.043 Uiso 1 1 calc R
C14 C 0.2979(5) 0.7015(2) 0.88257(12) 0.0352(7) Uani 1 1 d .
C15 C 0.3412(4) 0.5924(3) 0.90392(13) 0.0413(7) Uani 1 1 d .
H15 H 0.3951 0.5406 0.8754 0.050 Uiso 1 1 calc R
C16 C 0.3062(5) 0.5588(2) 0.96663(14) 0.0456(8) Uani 1 1 d .
H16 H 0.3359 0.4850 0.9804 0.055 Uiso 1 1 calc R
C17 C 0.2270(5) 0.6357(3) 1.00852(14) 0.0424(9) Uani 1 1 d .
Br1 Br 0.19290(7) 0.59338(3) 1.096308(16) 0.07041(15) Uani 1 1 d .
C18 C 0.1768(5) 0.7431(3) 0.98829(14) 0.0501(9) Uani 1 1 d .
H18 H 0.1185 0.7932 1.0167 0.060 Uiso 1 1 calc R
C19 C 0.2131(5) 0.7769(3) 0.92553(14) 0.0460(8) Uani 1 1 d .
H19 H 0.1808 0.8504 0.9118 0.055 Uiso 1 1 calc R

loop_
_atom_site_aniso_label
_atom_site_aniso_U_11
_atom_site_aniso_U_22
_atom_site_aniso_U_33
_atom_site_aniso_U_23
_atom_site_aniso_U_13
_atom_site_aniso_U_12
N1 0.0318(16) 0.0378(15) 0.0301(14) 0.0031(12) 0.0010(12) -0.0008(13)
C1 0.0304(19) 0.0303(17) 0.0284(15) 0.0019(12) 0.0013(13) -0.0011(14)
C2 0.038(2) 0.0364(18) 0.0335(17) -0.0015(14) -0.0060(15) 0.0034(15)
O1 0.0647(18) 0.0335(13) 0.0602(15) -0.0053(11) 0.0053(14) 0.0057(13)
O2 0.0615(17) 0.0430(13) 0.0457(12) 0.0024(10) 0.0213(12) 0.0061(12)
C3 0.051(2) 0.0365(18) 0.0508(19) 0.0075(15) 0.0136(17) -0.0028(16)
C4 0.0351(19) 0.0320(17) 0.0402(17) 0.0032(14) 0.0001(14) -0.0033(14)
C5 0.038(2) 0.0296(15) 0.0310(14) 0.0014(12) -0.0028(15) -0.0005(15)
C6 0.0356(19) 0.0403(18) 0.0331(15) 0.0037(13) -0.0089(16) -0.0066(17)
C7 0.043(2) 0.0462(19) 0.0412(16) 0.0101(16) 0.0015(15) 0.0002(19)
C8 0.055(2) 0.057(2) 0.061(2) 0.0239(19) -0.003(2) 0.005(2)
C9 0.078(3) 0.085(3) 0.053(2) 0.034(2) -0.021(2) -0.008(3)
C10 0.118(4) 0.083(3) 0.037(2) -0.001(2) -0.016(2) -0.014(3)
C11 0.094(3) 0.051(2) 0.0344(18) 0.0010(15) -0.013(2) -0.005(2)
C12 0.0410(19) 0.0286(16) 0.0403(16) 0.0079(13) 0.0013(16) 0.0002(16)
N2 0.0392(19) 0.059(2) 0.0375(15) 0.0114(14) -0.0034(14) -0.0045(16)
O3 0.0392(16) 0.098(2) 0.0697(18) 0.0092(16) 0.0132(14) -0.0041(16)
O4 0.0603(18) 0.0469(16) 0.095(2) 0.0098(15) 0.0116(16) -0.0121(14)
C13 0.040(2) 0.0330(17) 0.0338(16) 0.0001(13) 0.0035(15) -0.0029(16)
C14 0.0406(19) 0.0337(17) 0.0312(14) -0.0015(12) -0.0007(15) -0.0011(17)
C15 0.056(2) 0.0332(15) 0.0344(14) -0.0070(16) 0.0110(16) -0.0014(17)
C16 0.067(2) 0.0295(17) 0.0404(17) 0.0007(12) 0.0095(19) -0.0011(18)
C17 0.052(2) 0.0445(19) 0.0310(16) 0.0038(13) 0.0125(16) -0.0020(17)
Br1 0.1122(3) 0.0616(2) 0.03751(17) 0.00631(19) 0.0265(2) 0.0101(3)
C18 0.064(2) 0.049(2) 0.0376(17) -0.0057(15) 0.0172(19) 0.010(2)
C19 0.056(2) 0.0379(18) 0.0439(17) 0.0026(13) 0.0105(18) 0.0093(18)

loop_
_atom_type_symbol
_atom_type_description
_atom_type_scat_dispersion_real
_atom_type_scat_dispersion_imag
_atom_type_scat_source
C C 0.0033 0.0016 'International Tables Vol C Tables 4.2.6.8 and 6.1.1.4'
H H 0.0000 0.0000 'International Tables Vol C Tables 4.2.6.8 and 6.1.1.4'
N N 0.0061 0.0033 'International Tables Vol C Tables 4.2.6.8 and 6.1.1.4'
O O 0.0106 0.0060 'International Tables Vol C Tables 4.2.6.8 and 6.1.1.4'
Br Br -0.2901 2.4595 'International Tables Vol C Tables 4.2.6.8 and 6.1.1.4'

loop_
_geom_angle_atom_site_label_1
_geom_angle_atom_site_label_2
_geom_angle_atom_site_label_3
_geom_angle
C1 N1 C13 105.1(2)
C1 N1 H1N 106(2)
C13 N1 H1N 112(2)
N1 C1 C2 110.2(2)
N1 C1 C4 116.6(2)
C2 C1 C4 102.5(2)
N1 C1 C5 100.8(2)
C2 C1 C5 111.0(2)
C4 C1 C5 115.9(2)
O1 C2 O2 121.0(3)
O1 C2 C1 128.2(3)
O2 C2 C1 110.8(2)
C2 O2 C3 110.0(2)
O2 C3 C4 105.8(2)
O2 C3 H3A 110.6
C4 C3 H3A 110.6
O2 C3 H3B 110.6
C4 C3 H3B 110.6
H3A C3 H3B 108.7
C3 C4 C1 103.1(2)
C3 C4 H4A 111.1
C1 C4 H4A 111.1
C3 C4 H4B 111.1
C1 C4 H4B 111.1
H4A C4 H4B 109.1
C6 C5 C12 116.1(3)
C6 C5 C1 115.8(2)
C12 C5 C1 103.3(2)
C6 C5 H5 107.0
C12 C5 H5 107.0
C1 C5 H5 107.0
C7 C6 C11 117.8(3)
C7 C6 C5 123.6(3)
C11 C6 C5 118.6(3)
C6 C7 C8 121.4(3)
C6 C7 H7 119.3
C8 C7 H7 119.3
C9 C8 C7 119.4(3)
C9 C8 H8 120.3
C7 C8 H8 120.3
C8 C9 C10 120.1(3)
C8 C9 H9 120.0
C10 C9 H9 120.0
C11 C10 C9 119.9(4)
C11 C10 H10 120.1
C9 C10 H10 120.1
C10 C11 C6 121.5(4)
C10 C11 H11 119.3
C6 C11 H11 119.3
N2 C12 C5 111.5(2)
N2 C12 C13 109.9(2)
C5 C12 C13 105.9(3)
N2 C12 H12 109.8
C5 C12 H12 109.8
C13 C12 H12 109.8
O4 N2 O3 124.2(3)
O4 N2 C12 120.0(3)
O3 N2 C12 115.7(3)
N1 C13 C14 111.7(3)
N1 C13 C12 101.7(2)
C14 C13 C12 119.7(3)
N1 C13 H13 107.7
C14 C13 H13 107.7
C12 C13 H13 107.7
C15 C14 C19 118.5(3)
C15 C14 C13 121.4(3)
C19 C14 C13 119.9(3)
C16 C15 C14 121.3(3)
C16 C15 H15 119.4
C14 C15 H15 119.4
C17 C16 C15 119.1(3)
C17 C16 H16 120.5
C15 C16 H16 120.5
C18 C17 C16 121.1(3)
C18 C17 Br1 119.6(2)
C16 C17 Br1 119.3(2)
C17 C18 C19 119.7(3)
C17 C18 H18 120.2
C19 C18 H18 120.2
C18 C19 C14 120.3(3)
C18 C19 H19 119.9
C14 C19 H19 119.9

loop_
_geom_bond_atom_site_label_1
_geom_bond_atom_site_label_2
_geom_bond_distance
N1 C1 1.456(3)
N1 C13 1.467(4)
N1 H1N 0.89(3)
C1 C2 1.516(4)
C1 C4 1.529(4)
C1 C5 1.569(4)
C2 O1 1.195(3)
C2 O2 1.349(4)
O2 C3 1.450(3)
C3 C4 1.516(4)
C3 H3A 0.9700
C3 H3B 0.9700
C4 H4A 0.9700
C4 H4B 0.9700
C5 C6 1.514(4)
C5 C12 1.534(4)
C5 H5 0.9800
C6 C7 1.378(4)
C6 C11 1.386(4)
C7 C8 1.392(4)
C7 H7 0.9300
C8 C9 1.374(5)
C8 H8 0.9300
C9 C10 1.376(5)
C9 H9 0.9300
C10 C11 1.376(5)
C10 H10 0.9300
C11 H11 0.9300
C12 N2 1.514(4)
C12 C13 1.542(4)
C12 H12 0.9800
N2 O4 1.216(3)
N2 O3 1.221(4)
C13 C14 1.509(4)
C13 H13 0.9800
C14 C15 1.379(4)
C14 C19 1.392(4)
C15 C16 1.375(4)
C15 H15 0.9300
C16 C17 1.371(4)
C16 H16 0.9300
C17 C18 1.367(4)
C17 Br1 1.893(3)
C18 C19 1.379(4)
C18 H18 0.9300
C19 H19 0.9300
